data_7012114
loop_
_publ_author_name
'Renard, Sylvie L.'
'Kilner, Colin A.'
'Fisher, Julie'
'Halcrow, Malcolm A.'

_publ_section_title
;
 Supramolecular anion binding by the [ZnCl(HpztBu)3]+ cation (HpztBu =
 5-tert-butylpyrazole)
;
_journal_issue 22
_journal_name_full 'Journal of the Chemical Society, Dalton Transactions'
_journal_page_first 4206
_journal_paper_doi 10.1039/b207541p
_journal_year 2002
_chemical_formula_moiety 'C21 H36 Cl N6 Zn, P F6, C H2 Cl2'
_chemical_formula_sum 'C22 H38 Cl3 F6 N6 P Zn'
_chemical_formula_weight 703.27
_chemical_name_systematic
; 
Chloro-tris[5-tertbutylpyrazole]zinc(II) hexafluorophosphate 
dichloromethane solvate
;
_space_group_IT_number 2
_symmetry_cell_setting triclinic
_symmetry_space_group_name_Hall '-P 1'
_symmetry_space_group_name_H-M 'P -1'
_atom_sites_solution_hydrogens geom
_atom_sites_solution_primary direct
_atom_sites_solution_secondary difmap
_audit_creation_method SHELXL-97
_cell_angle_alpha 90.2896(5)
_cell_angle_beta 91.5739(5)
_cell_angle_gamma 96.3712(7)
_cell_formula_units_Z 4
_cell_length_a 14.4475(2)
_cell_length_b 14.7862(2)
_cell_length_c 15.1702(2)
_cell_measurement_reflns_used 59093
_cell_measurement_temperature 150(2)
_cell_measurement_theta_max 27.50
_cell_measurement_theta_min 2.29
_cell_volume 3219.38(8)
_computing_cell_refinement 'DENZO-SMN (Otwinowski & Minor, 1997)'
_computing_data_collection 'COLLECT (Nonius, 1999)'
_computing_data_reduction 'DENZO-SMN (Otwinowski & Minor, 1997)'
_computing_molecular_graphics 'ORTEX (McArdle, 1995)'
_computing_publication_material 'local program'
_computing_structure_refinement 'SHELXL-97 (Sheldrick, 1997)'
_computing_structure_solution 'SHELXS-97 (Sheldrick, 1990)'
_diffrn_ambient_temperature 150(2)
_diffrn_detector_area_resol_mean 9.091
_diffrn_measured_fraction_theta_full 0.997
_diffrn_measured_fraction_theta_max 0.997
_diffrn_measurement_device_type 'Nonius KappaCCD diffractometer'
_diffrn_measurement_method 'Area detector scans'
_diffrn_radiation_monochromator graphite
_diffrn_radiation_source 'fine-focus sealed tube'
_diffrn_radiation_type MoK\a
_diffrn_radiation_wavelength 0.71073
_diffrn_reflns_av_R_equivalents 0.0852
_diffrn_reflns_av_sigmaI/netI 0.0526
_diffrn_reflns_limit_h_max 18
_diffrn_reflns_limit_h_min -18
_diffrn_reflns_limit_k_max 19
_diffrn_reflns_limit_k_min -19
_diffrn_reflns_limit_l_max 19
_diffrn_reflns_limit_l_min -19
_diffrn_reflns_number 59093
_diffrn_reflns_theta_full 27.50
_diffrn_reflns_theta_max 27.50
_diffrn_reflns_theta_min 2.29
_exptl_absorpt_coefficient_mu 1.119
_exptl_absorpt_correction_T_max 0.7446
_exptl_absorpt_correction_T_min 0.5938
_exptl_absorpt_correction_type multi-scan
_exptl_absorpt_process_details
;
Using multiple and symmetry-related data measurements via the program SORTAV
See R.H. Blessing, Acta Cryst (1995), A51, 33-38 
;
_exptl_crystal_colour Colourless
_exptl_crystal_density_diffrn 1.451
_exptl_crystal_density_method 'not measured'
_exptl_crystal_description Block
_exptl_crystal_F_000 1448
_exptl_crystal_size_max 0.52
_exptl_crystal_size_mid 0.46
_exptl_crystal_size_min 0.28
_refine_diff_density_max 1.112
_refine_diff_density_min -1.148
_refine_diff_density_rms 0.131
_refine_ls_extinction_method none
_refine_ls_goodness_of_fit_ref 1.022
_refine_ls_hydrogen_treatment constr
_refine_ls_matrix_type full
_refine_ls_number_parameters 776
_refine_ls_number_reflns 14762
_refine_ls_number_restraints 80
_refine_ls_restrained_S_all 1.049
_refine_ls_R_factor_all 0.0689
_refine_ls_R_factor_gt 0.0549
_refine_ls_shift/su_max 0.001
_refine_ls_shift/su_mean 0.000
_refine_ls_structure_factor_coef Fsqd
_refine_ls_weighting_details 'calc w=1/[\s^2^(Fo^2^)+(0.0861P)^2^+5.0169P] where P=(Fo^2^+2Fc^2^)/3'
_refine_ls_weighting_scheme calc
_refine_ls_wR_factor_gt 0.1497
_refine_ls_wR_factor_ref 0.1621
_reflns_number_gt 12148
_reflns_number_total 14762
_reflns_threshold_expression >2sigma(I)
_cod_data_source_file b207541p.txt
_cod_data_source_block sr15
_cod_depositor_comments
;
The following automatic conversions were performed:
'_symmetry_cell_setting' value 'Triclinic' changed to 'triclinic'
according to '/home/saulius/struct/CIF-dictionaries/cif_core.dic'
dictionary named 'cif_core.dic' version 2.4.1 from 2010-06-29.

Automatic conversion script
Id: cif_fix_enum 1527 2010-12-29 10:47:43Z saulius 
;
_cod_database_code 7012114

loop_
_symmetry_equiv_pos_as_xyz
'x, y, z'
'-x, -y, -z'

loop_
_atom_site_label
_atom_site_type_symbol
_atom_site_fract_x
_atom_site_fract_y
_atom_site_fract_z
_atom_site_U_iso_or_equiv
_atom_site_adp_type
_atom_site_occupancy
_atom_site_symmetry_multiplicity
_atom_site_calc_flag
_atom_site_refinement_flags
_atom_site_disorder_assembly
_atom_site_disorder_group
Zn1 Zn 0.41036(2) 0.37715(2) 0.70524(2) 0.02185(10) Uani 1 1 d . . .
Cl2 Cl 0.51952(5) 0.41266(5) 0.81077(5) 0.02751(16) Uani 1 1 d . . .
N3 N 0.47621(17) 0.38804(16) 0.59131(16) 0.0221(5) Uani 1 1 d . . .
N4 N 0.45570(17) 0.33481(16) 0.51865(16) 0.0222(5) Uani 1 1 d . . .
H4 H 0.4033 0.2990 0.5104 0.027 Uiso 1 1 calc R . .
C5 C 0.5250(2) 0.34336(19) 0.46086(19) 0.0214(5) Uani 1 1 d . . .
C6 C 0.5939(2) 0.4061(2) 0.4978(2) 0.0257(6) Uani 1 1 d . . .
H6 H 0.6518 0.4276 0.4730 0.031 Uiso 1 1 calc R . .
C7 C 0.5612(2) 0.4309(2) 0.5781(2) 0.0250(6) Uani 1 1 d . . .
H7 H 0.5945 0.4727 0.6184 0.030 Uiso 1 1 calc R . .
C8 C 0.5199(2) 0.2926(2) 0.3737(2) 0.0258(6) Uani 1 1 d . . .
C9 C 0.6197(3) 0.2812(2) 0.3471(3) 0.0372(8) Uani 1 1 d . . .
H9A H 0.6557 0.3412 0.3433 0.056 Uiso 1 1 calc R . .
H9B H 0.6181 0.2505 0.2895 0.056 Uiso 1 1 calc R . .
H9C H 0.6490 0.2446 0.3913 0.056 Uiso 1 1 calc R . .
C10 C 0.4640(2) 0.1985(2) 0.3823(2) 0.0321(7) Uani 1 1 d . . .
H10A H 0.4955 0.1622 0.4252 0.048 Uiso 1 1 calc R . .
H10B H 0.4595 0.1674 0.3248 0.048 Uiso 1 1 calc R . .
H10C H 0.4013 0.2058 0.4022 0.048 Uiso 1 1 calc R . .
C11 C 0.4732(3) 0.3487(2) 0.3039(2) 0.0387(8) Uani 1 1 d . . .
H11A H 0.4087 0.3537 0.3199 0.058 Uiso 1 1 calc R . .
H11B H 0.4738 0.3186 0.2463 0.058 Uiso 1 1 calc R . .
H11C H 0.5074 0.4097 0.3011 0.058 Uiso 1 1 calc R . .
N12 N 0.31450(17) 0.46314(17) 0.72911(17) 0.0238(5) Uani 1 1 d . . .
N13 N 0.23930(17) 0.47768(17) 0.67800(17) 0.0255(5) Uani 1 1 d . . .
H13 H 0.2251 0.4507 0.6268 0.031 Uiso 1 1 calc R . .
C14 C 0.1887(2) 0.5386(2) 0.7151(2) 0.0259(6) Uani 1 1 d . . .
C15 C 0.2337(2) 0.5645(2) 0.7944(2) 0.0292(6) Uani 1 1 d . . .
H15 H 0.2156 0.6067 0.8363 0.035 Uiso 1 1 calc R . .
C16 C 0.3106(2) 0.5162(2) 0.8001(2) 0.0265(6) Uani 1 1 d . . .
H16 H 0.3546 0.5203 0.8480 0.032 Uiso 1 1 calc R . .
C17 C 0.1013(2) 0.5657(2) 0.6706(2) 0.0319(7) Uani 1 1 d . . .
C18 C 0.0694(3) 0.6459(3) 0.7210(4) 0.0570(12) Uani 1 1 d . . .
H18A H 0.0554 0.6276 0.7816 0.086 Uiso 1 1 calc R . .
H18B H 0.0134 0.6648 0.6918 0.086 Uiso 1 1 calc R . .
H18C H 0.1191 0.6968 0.7219 0.086 Uiso 1 1 calc R . .
C19 C 0.0257(3) 0.4845(3) 0.6707(3) 0.0449(9) Uani 1 1 d . . .
H19A H 0.0472 0.4333 0.6388 0.067 Uiso 1 1 calc R . .
H19B H -0.0313 0.5015 0.6418 0.067 Uiso 1 1 calc R . .
H19C H 0.0127 0.4666 0.7317 0.067 Uiso 1 1 calc R . .
C20 C 0.1203(3) 0.5931(4) 0.5752(3) 0.0558(12) Uani 1 1 d . . .
H20A H 0.1705 0.6433 0.5743 0.084 Uiso 1 1 calc R . .
H20B H 0.0637 0.6125 0.5476 0.084 Uiso 1 1 calc R . .
H20C H 0.1388 0.5409 0.5426 0.084 Uiso 1 1 calc R . .
N21 N 0.33393(18) 0.25535(17) 0.70646(18) 0.0264(5) Uani 1 1 d . . .
N22 N 0.35827(18) 0.17404(17) 0.67777(17) 0.0254(5) Uani 1 1 d . . .
H22 H 0.4143 0.1656 0.6603 0.030 Uiso 1 1 calc R . .
C23 C 0.2862(2) 0.1083(2) 0.6795(2) 0.0280(6) Uani 1 1 d . . .
C24 C 0.2116(2) 0.1484(2) 0.7110(3) 0.0363(8) Uani 1 1 d . . .
H24 H 0.1505 0.1198 0.7202 0.044 Uiso 1 1 calc R . .
C25 C 0.2445(2) 0.2396(2) 0.7265(2) 0.0345(7) Uani 1 1 d . . .
H25 H 0.2082 0.2842 0.7484 0.041 Uiso 1 1 calc R . .
C26 C 0.2938(3) 0.0122(2) 0.6488(3) 0.0356(7) Uani 1 1 d . . .
C27 C 0.3710(3) -0.0268(3) 0.7040(4) 0.0573(12) Uani 1 1 d . . .
H27A H 0.4315 0.0063 0.6908 0.086 Uiso 1 1 calc R . .
H27B H 0.3714 -0.0914 0.6894 0.086 Uiso 1 1 calc R . .
H27C H 0.3590 -0.0202 0.7668 0.086 Uiso 1 1 calc R . .
C28 C 0.3186(4) 0.0142(3) 0.5511(3) 0.0566(12) Uani 1 1 d . . .
H28A H 0.2680 0.0367 0.5161 0.085 Uiso 1 1 calc R . .
H28B H 0.3273 -0.0474 0.5313 0.085 Uiso 1 1 calc R . .
H28C H 0.3763 0.0545 0.5434 0.085 Uiso 1 1 calc R . .
C29 C 0.2019(3) -0.0463(3) 0.6623(3) 0.0499(10) Uani 1 1 d . . .
H29A H 0.1850 -0.0428 0.7242 0.075 Uiso 1 1 calc R . .
H29B H 0.2085 -0.1096 0.6466 0.075 Uiso 1 1 calc R . .
H29C H 0.1531 -0.0242 0.6248 0.075 Uiso 1 1 calc R . .
P30 P 0.19271(6) 0.31884(6) 0.46200(6) 0.03088(19) Uani 1 1 d . . .
F31 F 0.14345(17) 0.31606(19) 0.55451(17) 0.0556(6) Uani 1 1 d . . .
F32 F 0.26261(15) 0.24900(15) 0.49792(17) 0.0459(5) Uani 1 1 d . . .
F33 F 0.2455(2) 0.3224(2) 0.37173(18) 0.0702(8) Uani 1 1 d . . .
F34 F 0.12718(19) 0.3904(2) 0.4269(2) 0.0726(9) Uani 1 1 d . . .
F35 F 0.12179(17) 0.23660(19) 0.4276(2) 0.0643(8) Uani 1 1 d . . .
F36 F 0.26575(16) 0.40134(15) 0.4997(2) 0.0551(7) Uani 1 1 d . . .
Zn37 Zn 0.64839(2) 0.16301(2) 0.74722(2) 0.02528(10) Uani 1 1 d . . .
Cl38 Cl 0.57168(5) 0.15901(6) 0.61603(5) 0.03113(17) Uani 1 1 d . . .
N39 N 0.71952(19) 0.28626(18) 0.75806(17) 0.0271(5) Uani 1 1 d . . .
N40 N 0.74266(18) 0.33511(17) 0.83331(17) 0.0261(5) Uani 1 1 d . . .
H40 H 0.7390 0.3124 0.8867 0.031 Uiso 1 1 calc R . .
C41 C 0.7720(2) 0.4228(2) 0.8156(2) 0.0275(6) Uani 1 1 d . . .
C42 C 0.7681(2) 0.4312(2) 0.7252(2) 0.0316(7) Uani 1 1 d . . .
H42 H 0.7843 0.4847 0.6920 0.038 Uiso 1 1 calc R . .
C43 C 0.7353(2) 0.3449(2) 0.6924(2) 0.0317(7) Uani 1 1 d . . .
H43 H 0.7256 0.3300 0.6316 0.038 Uiso 1 1 calc R . .
C44 C 0.8014(2) 0.4908(2) 0.8885(2) 0.0323(7) Uani 1 1 d . . .
C45 C 0.8142(3) 0.5863(3) 0.8490(3) 0.0515(10) Uani 1 1 d . . .
H45A H 0.8338 0.6309 0.8957 0.077 Uiso 1 1 calc R . .
H45B H 0.7552 0.6002 0.8218 0.077 Uiso 1 1 calc R . .
H45C H 0.8620 0.5888 0.8041 0.077 Uiso 1 1 calc R . .
C46 C 0.7265(3) 0.4867(2) 0.9586(2) 0.0358(7) Uani 1 1 d . . .
H46A H 0.7180 0.4254 0.9835 0.054 Uiso 1 1 calc R . .
H46B H 0.6676 0.5010 0.9315 0.054 Uiso 1 1 calc R . .
H46C H 0.7462 0.5309 1.0056 0.054 Uiso 1 1 calc R . .
C47 C 0.8938(3) 0.4682(3) 0.9306(3) 0.0561(12) Uani 1 1 d . . .
H47A H 0.8856 0.4063 0.9541 0.084 Uiso 1 1 calc R . .
H47B H 0.9128 0.5114 0.9786 0.084 Uiso 1 1 calc R . .
H47C H 0.9419 0.4723 0.8860 0.084 Uiso 1 1 calc R . .
N48 N 0.71825(18) 0.05284(17) 0.75038(17) 0.0259(5) Uani 1 1 d . . .
N49 N 0.78996(18) 0.03534(18) 0.80502(18) 0.0278(5) Uani 1 1 d . . .
H49 H 0.8106 0.0702 0.8502 0.033 Uiso 1 1 calc R . .
C50 C 0.8257(2) -0.0413(2) 0.7822(2) 0.0282(6) Uani 1 1 d . . .
C51 C 0.7735(2) -0.0763(2) 0.7101(3) 0.0361(8) Uani 1 1 d . . .
H51 H 0.7804 -0.1309 0.6788 0.043 Uiso 1 1 calc R . .
C52 C 0.7087(2) -0.0157(2) 0.6924(2) 0.0304(7) Uani 1 1 d . . .
H52 H 0.6636 -0.0223 0.6454 0.036 Uiso 1 1 calc R . .
C53 C 0.9082(2) -0.0743(2) 0.8317(3) 0.0343(7) Uani 1 1 d . . .
C54 C 0.9828(3) 0.0059(3) 0.8536(4) 0.0621(13) Uani 1 1 d . . .
H54A H 0.9997 0.0388 0.7994 0.093 Uiso 1 1 calc R . .
H54B H 1.0381 -0.0172 0.8799 0.093 Uiso 1 1 calc R . .
H54C H 0.9579 0.0473 0.8953 0.093 Uiso 1 1 calc R . .
C55 C 0.8782(4) -0.1167(4) 0.9200(4) 0.0704(15) Uani 1 1 d . . .
H55A H 0.9323 -0.1375 0.9509 0.106 Uiso 1 1 calc R . .
H55B H 0.8307 -0.1685 0.9092 0.106 Uiso 1 1 calc R . .
H55C H 0.8523 -0.0711 0.9563 0.106 Uiso 1 1 calc R . .
C56 C 0.9496(4) -0.1450(4) 0.7778(4) 0.0783(18) Uani 1 1 d . . .
H56A H 0.9731 -0.1177 0.7229 0.117 Uiso 1 1 calc R . .
H56B H 0.9016 -0.1956 0.7639 0.117 Uiso 1 1 calc R . .
H56C H 1.0009 -0.1676 0.8116 0.117 Uiso 1 1 calc R . .
N57 N 0.55550(19) 0.14671(18) 0.84366(18) 0.0292(6) Uani 1 1 d . . .
N58 N 0.52213(18) 0.21245(18) 0.89181(17) 0.0268(5) Uani 1 1 d . . .
H58 H 0.5376 0.2711 0.8844 0.032 Uiso 1 1 calc R . .
C59 C 0.4624(2) 0.1772(2) 0.9524(2) 0.0283(6) Uani 1 1 d . . .
C60 C 0.4568(3) 0.0838(2) 0.9427(2) 0.0387(8) Uani 1 1 d . . .
H60 H 0.4199 0.0393 0.9753 0.046 Uiso 1 1 calc R . .
C61 C 0.5163(3) 0.0685(2) 0.8753(2) 0.0383(8) Uani 1 1 d . . .
H61 H 0.5275 0.0101 0.8547 0.046 Uiso 1 1 calc R . .
C62 C 0.4144(2) 0.2360(2) 1.0149(2) 0.0333(7) Uani 1 1 d . . .
C63 C 0.3274(3) 0.2645(3) 0.9669(3) 0.0472(10) Uani 1 1 d . . .
H63A H 0.2874 0.2100 0.9467 0.071 Uiso 1 1 calc R . .
H63B H 0.3462 0.3022 0.9161 0.071 Uiso 1 1 calc R . .
H63C H 0.2931 0.2994 1.0075 0.071 Uiso 1 1 calc R . .
C64 C 0.4800(3) 0.3210(3) 1.0430(2) 0.0437(9) Uani 1 1 d . . .
H64A H 0.4965 0.3577 0.9909 0.066 Uiso 1 1 calc R . .
H64B H 0.5367 0.3023 1.0710 0.066 Uiso 1 1 calc R . .
H64C H 0.4486 0.3571 1.0848 0.066 Uiso 1 1 calc R . .
C65 C 0.3869(3) 0.1798(3) 1.0966(2) 0.0425(9) Uani 1 1 d . . .
H65A H 0.4429 0.1612 1.1259 0.064 Uiso 1 1 calc R . .
H65B H 0.3450 0.1257 1.0788 0.064 Uiso 1 1 calc R . .
H65C H 0.3550 0.2168 1.1373 0.064 Uiso 1 1 calc R . .
P66A P 0.7691(4) 0.1760(4) 1.0449(3) 0.0302(14) Uiso 0.33 1 d PD A 1
F67A F 0.7162(5) 0.2578(5) 1.0112(5) 0.0412(15) Uiso 0.33 1 d PD A 1
F68A F 0.8216(6) 0.1745(5) 0.9417(5) 0.052(2) Uiso 0.33 1 d PD A 1
F69A F 0.8329(7) 0.0939(6) 1.0653(6) 0.069(2) Uiso 0.33 1 d PD A 1
F70A F 0.7323(8) 0.1819(7) 1.1359(6) 0.083(3) Uiso 0.33 1 d PD A 1
F71A F 0.6892(6) 0.1067(6) 1.0112(6) 0.066(2) Uiso 0.33 1 d PD A 1
F72A F 0.8666(6) 0.2457(6) 1.0607(6) 0.065(2) Uiso 0.33 1 d PD A 1
P66B P 0.7717(4) 0.1622(3) 1.0367(3) 0.0310(14) Uiso 0.33 1 d PD B 2
F67B F 0.7534(6) 0.2721(5) 1.0334(5) 0.0510(18) Uiso 0.33 1 d PD B 2
F68B F 0.7467(6) 0.1628(5) 0.9344(4) 0.051(2) Uiso 0.33 1 d PD B 2
F69B F 0.7881(8) 0.0609(6) 1.0409(7) 0.087(3) Uiso 0.33 1 d PD B 2
F70B F 0.8057(7) 0.1695(7) 1.1378(6) 0.076(3) Uiso 0.33 1 d PD B 2
F71B F 0.6663(5) 0.1383(6) 1.0547(6) 0.069(2) Uiso 0.33 1 d PD B 2
F72B F 0.8812(6) 0.1967(9) 1.0208(8) 0.112(4) Uiso 0.33 1 d PD B 2
P66C P 0.7885(3) 0.1790(3) 1.0342(3) 0.0245(9) Uiso 0.33 1 d PD C 3
F67C F 0.6880(9) 0.2238(12) 1.0267(11) 0.193(10) Uiso 0.33 1 d PD C 3
F68C F 0.7863(7) 0.1787(5) 0.9286(4) 0.0436(18) Uiso 0.33 1 d PD C 3
F69C F 0.8734(8) 0.1273(9) 1.0333(9) 0.123(5) Uiso 0.33 1 d PD C 3
F70C F 0.7745(8) 0.1840(6) 1.1416(5) 0.055(2) Uiso 0.33 1 d PD C 3
F71C F 0.7246(9) 0.0787(7) 1.0282(8) 0.098(4) Uiso 0.33 1 d PD C 3
F72C F 0.8376(8) 0.2762(6) 1.0393(7) 0.085(3) Uiso 0.33 1 d PD C 3
C73 C 0.9704(4) 0.7444(4) 0.1211(3) 0.0655(13) Uani 1 1 d D . .
H73A H 0.9361 0.7984 0.1136 0.079 Uiso 1 1 calc R D 1
H73B H 1.0136 0.7431 0.0716 0.079 Uiso 1 1 calc R D 1
Cl74 Cl 0.89086(8) 0.64553(8) 0.11709(9) 0.0584(3) Uani 1 1 d D E .
Cl75A Cl 1.0358(3) 0.7546(4) 0.2223(3) 0.0978(16) Uani 0.70 1 d PD E 1
Cl75B Cl 1.0378(4) 0.7509(4) 0.2189(3) 0.0309(11) Uiso 0.30 1 d PD E 2
C76A C 0.0506(6) 0.8396(7) 0.4509(8) 0.061(3) Uani 0.55 1 d PD F 1
H76A H 0.0343 0.8416 0.5138 0.074 Uiso 0.55 1 calc PR F 1
H76B H 0.0072 0.7926 0.4199 0.074 Uiso 0.55 1 calc PR F 1
Cl77A Cl 0.0472(2) 0.9517(2) 0.39942(19) 0.0944(7) Uani 0.70 1 d PD . .
Cl78A Cl 0.1689(3) 0.8176(3) 0.4395(3) 0.0895(14) Uani 0.55 1 d PD F 1
C76B C 0.0239(16) 0.8556(12) 0.4632(15) 0.022(5) Uiso 0.15 1 d PD F 2
H76C H 0.0259 0.8731 0.5263 0.026 Uiso 0.15 1 calc PR F 2
H76D H -0.0392 0.8255 0.4480 0.026 Uiso 0.15 1 calc PR F 2
Cl78B Cl 0.1048(11) 0.7823(9) 0.4446(10) 0.095(5) Uiso 0.15 1 d PD F 2
Cl77C Cl 0.1438(7) 0.7969(5) 0.4340(6) 0.0703(19) Uiso 0.30 1 d PD . .
C76C C 0.048(4) 0.822(4) 0.493(3) 0.13(3) Uiso 0.15 1 d PD F 3
H76E H 0.0663 0.8412 0.5539 0.162 Uiso 0.15 1 calc PR F 3
H76F H -0.0006 0.7693 0.4936 0.162 Uiso 0.15 1 calc PR F 3
Cl78C Cl 0.0135(9) 0.9113(10) 0.4295(11) 0.092(4) Uiso 0.15 1 d PD F 3
C76D C 0.078(5) 0.878(4) 0.394(2) 0.15(2) Uiso 0.15 1 d PD F 4
H76G H 0.0278 0.8463 0.3563 0.177 Uiso 0.15 1 calc PR F 4
H76H H 0.1185 0.9180 0.3555 0.177 Uiso 0.15 1 calc PR F 4
Cl78D Cl 0.0258(14) 0.9493(14) 0.4687(16) 0.148(7) Uiso 0.15 1 d PD . 4

loop_
_atom_site_aniso_label
_atom_site_aniso_U_11
_atom_site_aniso_U_22
_atom_site_aniso_U_33
_atom_site_aniso_U_23
_atom_site_aniso_U_13
_atom_site_aniso_U_12
Zn1 0.02210(18) 0.02114(17) 0.02321(18) -0.00078(12) -0.00029(12) 0.00670(12)
Cl2 0.0289(4) 0.0272(4) 0.0270(4) 0.0014(3) -0.0067(3) 0.0075(3)
N3 0.0231(12) 0.0216(12) 0.0223(12) -0.0024(9) -0.0010(9) 0.0060(9)
N4 0.0215(12) 0.0219(12) 0.0231(12) -0.0006(9) -0.0025(9) 0.0027(9)
C5 0.0246(14) 0.0181(13) 0.0221(14) 0.0032(10) 0.0012(11) 0.0050(10)
C6 0.0233(14) 0.0234(14) 0.0301(15) -0.0011(12) 0.0011(11) 0.0008(11)
C7 0.0241(14) 0.0213(14) 0.0290(15) -0.0014(11) -0.0048(11) 0.0008(11)
C8 0.0316(16) 0.0216(14) 0.0244(15) -0.0004(11) 0.0051(12) 0.0027(11)
C9 0.0395(19) 0.0300(17) 0.0420(19) -0.0090(14) 0.0138(15) 0.0008(14)
C10 0.0364(17) 0.0253(15) 0.0333(17) -0.0063(13) 0.0043(13) -0.0031(13)
C11 0.061(2) 0.0329(18) 0.0229(16) -0.0017(13) -0.0037(15) 0.0104(16)
N12 0.0227(12) 0.0242(12) 0.0261(13) -0.0008(10) -0.0009(9) 0.0094(9)
N13 0.0255(13) 0.0256(13) 0.0264(13) -0.0025(10) -0.0049(10) 0.0092(10)
C14 0.0210(14) 0.0231(14) 0.0347(16) 0.0035(12) 0.0030(12) 0.0064(11)
C15 0.0307(16) 0.0290(16) 0.0293(16) -0.0050(12) 0.0056(12) 0.0096(12)
C16 0.0305(15) 0.0264(15) 0.0233(14) -0.0013(11) 0.0006(11) 0.0068(12)
C17 0.0239(15) 0.0326(17) 0.0409(19) 0.0033(14) -0.0003(13) 0.0110(12)
C18 0.045(2) 0.049(2) 0.081(3) -0.019(2) -0.015(2) 0.0287(19)
C19 0.0293(18) 0.043(2) 0.063(3) 0.0044(18) -0.0046(17) 0.0079(15)
C20 0.040(2) 0.078(3) 0.053(3) 0.027(2) -0.0026(18) 0.020(2)
N21 0.0295(13) 0.0200(12) 0.0307(14) -0.0013(10) 0.0031(10) 0.0075(10)
N22 0.0258(13) 0.0220(12) 0.0295(13) -0.0020(10) 0.0006(10) 0.0084(10)
C23 0.0318(16) 0.0238(15) 0.0287(16) 0.0013(12) 0.0016(12) 0.0036(12)
C24 0.0307(17) 0.0313(17) 0.047(2) -0.0004(14) 0.0108(14) 0.0005(13)
C25 0.0327(17) 0.0292(16) 0.0432(19) -0.0020(14) 0.0130(14) 0.0074(13)
C26 0.0410(19) 0.0213(15) 0.045(2) -0.0035(13) 0.0021(15) 0.0039(13)
C27 0.056(3) 0.030(2) 0.086(3) 0.001(2) -0.009(2) 0.0102(18)
C28 0.077(3) 0.040(2) 0.053(3) -0.0149(19) 0.016(2) -0.001(2)
C29 0.048(2) 0.0295(19) 0.071(3) -0.0028(18) 0.008(2) -0.0047(16)
P30 0.0257(4) 0.0329(4) 0.0346(5) -0.0058(3) -0.0063(3) 0.0073(3)
F31 0.0477(14) 0.0700(17) 0.0507(14) -0.0093(12) 0.0129(11) 0.0106(12)
F32 0.0347(11) 0.0355(11) 0.0689(16) 0.0024(10) -0.0021(10) 0.0105(9)
F33 0.0737(19) 0.095(2) 0.0441(15) 0.0088(14) 0.0136(13) 0.0165(16)
F34 0.0542(16) 0.0742(19) 0.094(2) 0.0120(16) -0.0238(15) 0.0315(14)
F35 0.0391(13) 0.0664(17) 0.083(2) -0.0328(15) -0.0091(12) -0.0075(12)
F36 0.0374(12) 0.0338(12) 0.092(2) -0.0154(12) -0.0069(12) -0.0001(9)
Zn37 0.02701(19) 0.02344(18) 0.02674(19) -0.00199(13) -0.00193(14) 0.00959(13)
Cl38 0.0289(4) 0.0387(4) 0.0270(4) -0.0018(3) -0.0038(3) 0.0107(3)
N39 0.0314(14) 0.0255(13) 0.0254(13) -0.0038(10) -0.0048(10) 0.0092(10)
N40 0.0277(13) 0.0262(13) 0.0245(13) -0.0013(10) -0.0041(10) 0.0053(10)
C41 0.0195(14) 0.0278(15) 0.0363(17) 0.0003(12) -0.0012(12) 0.0073(11)
C42 0.0299(16) 0.0301(16) 0.0346(17) 0.0038(13) -0.0022(13) 0.0025(12)
C43 0.0308(16) 0.0363(17) 0.0288(16) 0.0017(13) -0.0017(12) 0.0076(13)
C44 0.0288(16) 0.0291(16) 0.0387(18) -0.0067(13) -0.0037(13) 0.0042(12)
C45 0.071(3) 0.0301(19) 0.050(2) -0.0058(17) 0.007(2) -0.0096(18)
C46 0.0388(18) 0.0338(18) 0.0347(18) -0.0072(14) 0.0001(14) 0.0042(14)
C47 0.034(2) 0.067(3) 0.068(3) -0.031(2) -0.0203(19) 0.0149(19)
N48 0.0257(13) 0.0243(12) 0.0287(13) -0.0031(10) -0.0054(10) 0.0083(10)
N49 0.0307(14) 0.0240(13) 0.0300(14) -0.0036(10) -0.0064(11) 0.0101(10)
C50 0.0255(15) 0.0225(14) 0.0372(17) -0.0029(12) 0.0008(12) 0.0055(11)
C51 0.0344(18) 0.0288(16) 0.046(2) -0.0146(14) -0.0065(15) 0.0099(13)
C52 0.0282(16) 0.0282(16) 0.0352(17) -0.0083(13) -0.0054(13) 0.0066(12)
C53 0.0283(16) 0.0277(16) 0.048(2) -0.0026(14) -0.0053(14) 0.0108(13)
C54 0.044(2) 0.053(3) 0.089(4) -0.002(2) -0.023(2) 0.0085(19)
C55 0.055(3) 0.081(4) 0.077(4) 0.026(3) -0.008(2) 0.019(3)
C56 0.070(3) 0.077(4) 0.095(4) -0.031(3) -0.030(3) 0.050(3)
N57 0.0342(14) 0.0252(13) 0.0297(14) -0.0013(10) 0.0018(11) 0.0102(11)
N58 0.0316(14) 0.0232(12) 0.0270(13) -0.0003(10) 0.0017(10) 0.0089(10)
C59 0.0296(16) 0.0322(16) 0.0245(15) 0.0052(12) -0.0014(12) 0.0100(12)
C60 0.048(2) 0.0312(18) 0.0374(19) 0.0067(14) 0.0077(15) 0.0035(15)
C61 0.054(2) 0.0249(16) 0.0369(19) -0.0018(14) 0.0038(16) 0.0095(15)
C62 0.0380(18) 0.0399(18) 0.0247(15) 0.0030(13) 0.0045(13) 0.0154(14)
C63 0.046(2) 0.061(3) 0.040(2) 0.0040(18) 0.0047(16) 0.0289(19)
C64 0.064(3) 0.038(2) 0.0307(18) -0.0041(15) 0.0087(17) 0.0133(18)
C65 0.049(2) 0.051(2) 0.0304(18) 0.0054(16) 0.0093(15) 0.0120(17)
C73 0.069(3) 0.064(3) 0.061(3) 0.003(2) -0.008(2) -0.002(2)
Cl74 0.0438(6) 0.0604(7) 0.0709(7) -0.0241(6) -0.0033(5) 0.0082(5)
Cl75A 0.089(2) 0.0732(18) 0.123(3) 0.0037(14) -0.0451(17) -0.0146(12)
C76A 0.041(5) 0.080(7) 0.061(6) 0.002(5) 0.028(4) -0.006(5)
Cl77A 0.0947(17) 0.1046(19) 0.0900(18) 0.0160(15) 0.0063(14) 0.0362(15)
Cl78A 0.087(3) 0.075(2) 0.100(2) -0.0264(18) 0.0335(19) -0.0248(18)

loop_
_atom_type_symbol
_atom_type_description
_atom_type_scat_dispersion_real
_atom_type_scat_dispersion_imag
_atom_type_scat_source
C C 0.0033 0.0016 'International Tables Vol C Tables 4.2.6.8 and 6.1.1.4'
H H 0.0000 0.0000 'International Tables Vol C Tables 4.2.6.8 and 6.1.1.4'
N N 0.0061 0.0033 'International Tables Vol C Tables 4.2.6.8 and 6.1.1.4'
Zn Zn 0.2839 1.4301 'International Tables Vol C Tables 4.2.6.8 and 6.1.1.4'
P P 0.1023 0.0942 'International Tables Vol C Tables 4.2.6.8 and 6.1.1.4'
F F 0.0171 0.0103 'International Tables Vol C Tables 4.2.6.8 and 6.1.1.4'
Cl Cl 0.1484 0.1585 'International Tables Vol C Tables 4.2.6.8 and 6.1.1.4'

loop_
_geom_angle_atom_site_label_1
_geom_angle_atom_site_label_2
_geom_angle_atom_site_label_3
_geom_angle
_geom_angle_site_symmetry_1
_geom_angle_site_symmetry_3
_geom_angle_publ_flag
N3 Zn1 N21 107.92(10) . . ?
N3 Zn1 N12 118.35(10) . . ?
N21 Zn1 N12 102.26(10) . . ?
N3 Zn1 Cl2 106.01(7) . . ?
N21 Zn1 Cl2 119.62(8) . . ?
N12 Zn1 Cl2 103.38(8) . . ?
C7 N3 N4 105.1(2) . . ?
C7 N3 Zn1 126.8(2) . . ?
N4 N3 Zn1 126.06(19) . . ?
C5 N4 N3 111.9(2) . . ?
N4 C5 C6 106.1(3) . . ?
N4 C5 C8 123.0(3) . . ?
C6 C5 C8 130.9(3) . . ?
C7 C6 C5 106.0(3) . . ?
N3 C7 C6 110.8(3) . . ?
C5 C8 C9 108.1(3) . . ?
C5 C8 C11 108.9(2) . . ?
C9 C8 C11 109.7(3) . . ?
C5 C8 C10 110.6(2) . . ?
C9 C8 C10 109.6(3) . . ?
C11 C8 C10 109.9(3) . . ?
C16 N12 N13 105.3(2) . . ?
C16 N12 Zn1 127.1(2) . . ?
N13 N12 Zn1 127.6(2) . . ?
C14 N13 N12 111.9(2) . . ?
N13 C14 C15 106.2(3) . . ?
N13 C14 C17 121.7(3) . . ?
C15 C14 C17 132.1(3) . . ?
C14 C15 C16 105.8(3) . . ?
N12 C16 C15 110.9(3) . . ?
C14 C17 C18 108.9(3) . . ?
C14 C17 C20 110.2(3) . . ?
C18 C17 C20 109.7(4) . . ?
C14 C17 C19 108.9(3) . . ?
C18 C17 C19 110.3(3) . . ?
C20 C17 C19 108.8(3) . . ?
C25 N21 N22 105.6(3) . . ?
C25 N21 Zn1 126.2(2) . . ?
N22 N21 Zn1 127.8(2) . . ?
C23 N22 N21 111.6(3) . . ?
N22 C23 C24 106.5(3) . . ?
N22 C23 C26 122.4(3) . . ?
C24 C23 C26 131.1(3) . . ?
C23 C24 C25 105.8(3) . . ?
N21 C25 C24 110.4(3) . . ?
C23 C26 C29 109.6(3) . . ?
C23 C26 C28 108.7(3) . . ?
C29 C26 C28 110.8(3) . . ?
C23 C26 C27 108.8(3) . . ?
C29 C26 C27 108.9(3) . . ?
C28 C26 C27 109.9(4) . . ?
F35 P30 F34 91.72(16) . . ?
F35 P30 F33 91.31(17) . . ?
F34 P30 F33 90.89(18) . . ?
F35 P30 F31 90.37(15) . . ?
F34 P30 F31 90.45(17) . . ?
F33 P30 F31 177.82(16) . . ?
F35 P30 F32 90.32(14) . . ?
F34 P30 F32 177.86(15) . . ?
F33 P30 F32 88.39(15) . . ?
F31 P30 F32 90.21(14) . . ?
F35 P30 F36 178.37(17) . . ?
F34 P30 F36 89.52(15) . . ?
F33 P30 F36 89.73(17) . . ?
F31 P30 F36 88.56(15) . . ?
F32 P30 F36 88.46(12) . . ?
N39 Zn37 N48 119.07(11) . . ?
N39 Zn37 N57 109.34(11) . . ?
N48 Zn37 N57 106.31(11) . . ?
N39 Zn37 Cl38 106.36(8) . . ?
N48 Zn37 Cl38 106.34(8) . . ?
N57 Zn37 Cl38 109.11(8) . . ?
C43 N39 N40 105.5(3) . . ?
C43 N39 Zn37 125.5(2) . . ?
N40 N39 Zn37 127.5(2) . . ?
C41 N40 N39 111.5(3) . . ?
N40 C41 C42 106.6(3) . . ?
N40 C41 C44 121.5(3) . . ?
C42 C41 C44 131.9(3) . . ?
C41 C42 C43 105.7(3) . . ?
N39 C43 C42 110.7(3) . . ?
C41 C44 C45 108.8(3) . . ?
C41 C44 C47 109.0(3) . . ?
C45 C44 C47 109.9(3) . . ?
C41 C44 C46 110.0(3) . . ?
C45 C44 C46 109.5(3) . . ?
C47 C44 C46 109.6(3) . . ?
C52 N48 N49 104.9(2) . . ?
C52 N48 Zn37 126.1(2) . . ?
N49 N48 Zn37 128.7(2) . . ?
C50 N49 N48 112.2(3) . . ?
N49 C50 C51 106.0(3) . . ?
N49 C50 C53 122.3(3) . . ?
C51 C50 C53 131.6(3) . . ?
C50 C51 C52 106.1(3) . . ?
N48 C52 C51 110.8(3) . . ?
C56 C53 C50 110.4(3) . . ?
C56 C53 C55 108.5(4) . . ?
C50 C53 C55 110.7(3) . . ?
C56 C53 C54 110.0(4) . . ?
C50 C53 C54 110.5(3) . . ?
C55 C53 C54 106.6(4) . . ?
C61 N57 N58 105.5(3) . . ?
C61 N57 Zn37 126.9(2) . . ?
N58 N57 Zn37 127.5(2) . . ?
C59 N58 N57 111.7(3) . . ?
N58 C59 C60 106.2(3) . . ?
N58 C59 C62 122.6(3) . . ?
C60 C59 C62 131.2(3) . . ?
C59 C60 C61 105.8(3) . . ?
N57 C61 C60 110.7(3) . . ?
C59 C62 C65 108.5(3) . . ?
C59 C62 C63 108.1(3) . . ?
C65 C62 C63 110.3(3) . . ?
C59 C62 C64 110.6(3) . . ?
C65 C62 C64 109.4(3) . . ?
C63 C62 C64 109.9(3) . . ?
F70A P66A F71A 94.7(6) . . ?
F70A P66A F67A 92.4(5) . . ?
F71A P66A F67A 91.2(5) . . ?
F70A P66A F69A 96.5(6) . . ?
F71A P66A F69A 90.2(6) . . ?
F67A P66A F69A 170.9(6) . . ?
F70A P66A F72A 97.8(6) . . ?
F71A P66A F72A 167.3(6) . . ?
F67A P66A F72A 90.6(5) . . ?
F69A P66A F72A 86.1(5) . . ?
F70A P66A F68A 174.9(7) . . ?
F71A P66A F68A 90.3(5) . . ?
F67A P66A F68A 88.4(4) . . ?
F69A P66A F68A 82.6(5) . . ?
F72A P66A F68A 77.2(5) . . ?
F69B P66B F71B 91.3(6) . . ?
F69B P66B F68B 96.1(5) . . ?
F71B P66B F68B 89.0(5) . . ?
F69B P66B F70B 86.9(6) . . ?
F71B P66B F70B 96.1(6) . . ?
F68B P66B F70B 174.0(7) . . ?
F69B P66B F72B 93.6(7) . . ?
F71B P66B F72B 174.8(7) . . ?
F68B P66B F72B 92.3(6) . . ?
F70B P66B F72B 82.3(6) . . ?
F69B P66B F67B 179.2(7) . . ?
F71B P66B F67B 88.3(5) . . ?
F68B P66B F67B 84.5(4) . . ?
F70B P66B F67B 92.5(5) . . ?
F72B P66B F67B 86.8(6) . . ?
F69C P66C F72C 99.1(7) . . ?
F69C P66C F68C 89.2(6) . . ?
F72C P66C F68C 92.5(5) . . ?
F69C P66C F70C 99.3(6) . . ?
F72C P66C F70C 88.4(5) . . ?
F68C P66C F70C 171.2(6) . . ?
F69C P66C F71C 87.0(7) . . ?
F72C P66C F71C 173.8(7) . . ?
F68C P66C F71C 87.3(5) . . ?
F70C P66C F71C 90.9(5) . . ?
F69C P66C F67C 172.0(8) . . ?
F72C P66C F67C 87.8(7) . . ?
F68C P66C F67C 86.4(7) . . ?
F70C P66C F67C 84.9(7) . . ?
F71C P66C F67C 86.0(7) . . ?
Cl75B C73 Cl74 111.4(3) . . ?
Cl74 C73 Cl75A 111.9(3) . . ?
Cl78A C76A Cl77A 103.5(5) . . ?
Cl78B C76B Cl77A 109.6(11) . . ?
Cl77C C76C Cl78C 99.9(13) . . ?
Cl77C C76D Cl78D 120.1(19) . . ?

loop_
_geom_bond_atom_site_label_1
_geom_bond_atom_site_label_2
_geom_bond_distance
_geom_bond_site_symmetry_2
_geom_bond_publ_flag
Zn1 N3 1.994(2) . ?
Zn1 N21 2.006(3) . ?
Zn1 N12 2.020(2) . ?
Zn1 Cl2 2.2349(8) . ?
N3 C7 1.338(4) . ?
N3 N4 1.358(3) . ?
N4 C5 1.345(4) . ?
C5 C6 1.388(4) . ?
C5 C8 1.513(4) . ?
C6 C7 1.380(4) . ?
C8 C9 1.535(5) . ?
C8 C11 1.536(5) . ?
C8 C10 1.537(4) . ?
N12 C16 1.335(4) . ?
N12 N13 1.355(3) . ?
N13 C14 1.351(4) . ?
C14 C15 1.383(5) . ?
C14 C17 1.510(4) . ?
C15 C16 1.388(4) . ?
C17 C18 1.527(5) . ?
C17 C20 1.528(5) . ?
C17 C19 1.531(5) . ?
N21 C25 1.331(4) . ?
N21 N22 1.362(3) . ?
N22 C23 1.344(4) . ?
C23 C24 1.381(5) . ?
C23 C26 1.510(4) . ?
C24 C25 1.396(5) . ?
C26 C29 1.522(5) . ?
C26 C28 1.534(6) . ?
C26 C27 1.540(6) . ?
P30 F35 1.578(2) . ?
P30 F34 1.581(3) . ?
P30 F33 1.584(3) . ?
P30 F31 1.590(3) . ?
P30 F32 1.609(2) . ?
P30 F36 1.613(2) . ?
Zn37 N39 1.994(3) . ?
Zn37 N48 2.009(2) . ?
Zn37 N57 2.010(3) . ?
Zn37 Cl38 2.2486(8) . ?
N39 C43 1.332(4) . ?
N39 N40 1.362(4) . ?
N40 C41 1.349(4) . ?
C41 C42 1.378(5) . ?
C41 C44 1.510(4) . ?
C42 C43 1.395(5) . ?
C44 C45 1.530(5) . ?
C44 C47 1.535(5) . ?
C44 C46 1.535(5) . ?
N48 C52 1.332(4) . ?
N48 N49 1.357(3) . ?
N49 C50 1.344(4) . ?
C50 C51 1.377(5) . ?
C50 C53 1.518(4) . ?
C51 C52 1.388(5) . ?
C53 C56 1.508(6) . ?
C53 C55 1.535(6) . ?
C53 C54 1.540(5) . ?
N57 C61 1.328(5) . ?
N57 N58 1.352(4) . ?
N58 C59 1.346(4) . ?
C59 C60 1.381(5) . ?
C59 C62 1.514(5) . ?
C60 C61 1.386(5) . ?
C62 C65 1.532(5) . ?
C62 C63 1.535(5) . ?
C62 C64 1.539(5) . ?
P66A F70A 1.498(9) . ?
P66A F71A 1.530(9) . ?
P66A F67A 1.581(7) . ?
P66A F69A 1.629(8) . ?
P66A F72A 1.661(9) . ?
P66A F68A 1.760(8) . ?
P66B F69B 1.543(9) . ?
P66B F71B 1.557(9) . ?
P66B F68B 1.584(8) . ?
P66B F70B 1.598(9) . ?
P66B F72B 1.632(10) . ?
P66B F67B 1.676(8) . ?
P66C F69C 1.516(10) . ?
P66C F72C 1.531(9) . ?
P66C F68C 1.600(7) . ?
P66C F70C 1.650(8) . ?
P66C F71C 1.659(9) . ?
P66C F67C 1.663(11) . ?
C73 Cl75B 1.749(7) . ?
C73 Cl74 1.757(5) . ?
C73 Cl75A 1.778(7) . ?
Cl77A C76B 1.729(16) . ?
Cl77A C76A 1.840(10) . ?
C76A Cl78A 1.788(10) . ?
C76B Cl78B 1.709(17) . ?
Cl77C C76D 1.71(2) . ?
Cl77C C76C 1.73(2) . ?
C76C Cl78C 1.75(2) . ?
C76D Cl78D 1.78(2) . ?

loop_
_geom_hbond_atom_site_label_D
_geom_hbond_atom_site_label_H
_geom_hbond_atom_site_label_A
_geom_hbond_distance_DH
_geom_hbond_distance_HA
_geom_hbond_distance_DA
_geom_hbond_angle_DHA
_geom_hbond_site_symmetry_A
N4 H4 F32 0.88 2.09 2.942(3) 163.4 .
N13 H13 F31 0.88 2.44 3.196(4) 144.6 .
N13 H13 F36 0.88 2.18 2.976(4) 150.9 .
N22 H22 Cl38 0.88 2.40 3.277(3) 174.0 .
N40 H40 F67A 0.88 2.08 2.955(7) 174.4 .
N40 H40 F68A 0.88 2.60 3.191(9) 125.0 .
N40 H40 F67B 0.88 2.32 3.185(8) 169.2 .
N40 H40 F68B 0.88 2.34 2.985(8) 129.9 .
N40 H40 F67C 0.88 2.58 3.438(19) 165.0 .
N40 H40 F68C 0.88 2.25 2.855(8) 125.6 .
N49 H49 F68A 0.88 2.06 2.904(8) 160.5 .
N49 H49 F68B 0.88 2.17 2.844(8) 133.4 .
N49 H49 F68C 0.88 2.06 2.828(8) 145.3 .
N58 H58 Cl2 0.88 2.41 3.215(3) 151.6 .
